data_7017125
loop_
_publ_author_name
'S\'anchez, Gregorio'
'Garc\'ia, Joaqu\'in'
'Mart\'inez, Marina'
'Kapdi, Anant R.'
'P\'erez, Jos\'e'
'Garc\'ia, Luis'
'Luis Serrano, J.'

_publ_section_title
;
 Bis(imidate)palladium(ii) complexes with labile ligands. Mimics of
 classical precursors?
;
_journal_issue 47
_journal_name_full 'Dalton transactions (Cambridge, England : 2003)'
_journal_page_first 12676
_journal_page_last 12689
_journal_paper_doi 10.1039/c1dt10426h
_journal_volume 40
_journal_year 2011
_chemical_formula_moiety 'C46 H32 N2 O4 P2 Pd, 2(C H Cl3), H2 O'
_chemical_formula_sum 'C48 H36 Cl6 N2 O5 P2 Pd'
_chemical_formula_weight 1101.83
_chemical_name_systematic
;
?
;
_space_group_IT_number 14
_symmetry_cell_setting monoclinic
_symmetry_space_group_name_Hall '-P 2ybc'
_symmetry_space_group_name_H-M 'P 1 21/c 1'
_atom_sites_solution_hydrogens geom
_atom_sites_solution_primary direct
_atom_sites_solution_secondary difmap
_audit_creation_method SHELXL-97
_cell_angle_alpha 90.00
_cell_angle_beta 103.7600(10)
_cell_angle_gamma 90.00
_cell_formula_units_Z 4
_cell_length_a 11.3871(8)
_cell_length_b 18.2940(13)
_cell_length_c 23.2075(17)
_cell_measurement_temperature 100(2)
_cell_volume 4695.7(6)
_computing_structure_refinement 'SHELXL-97 (Sheldrick, 1997)'
_diffrn_ambient_temperature 100(2)
_diffrn_measured_fraction_theta_full 0.000
_diffrn_measured_fraction_theta_max 0.944
_diffrn_radiation_monochromator graphite
_diffrn_radiation_source 'fine-focus sealed tube'
_diffrn_radiation_type MoK\a
_diffrn_radiation_wavelength 0.71073
_diffrn_reflns_av_R_equivalents 0.0259
_diffrn_reflns_av_sigmaI/netI 0.0214
_diffrn_reflns_limit_h_max 14
_diffrn_reflns_limit_h_min -14
_diffrn_reflns_limit_k_max 24
_diffrn_reflns_limit_k_min -23
_diffrn_reflns_limit_l_max 29
_diffrn_reflns_limit_l_min -30
_diffrn_reflns_number 53623
_diffrn_reflns_theta_full 0.50
_diffrn_reflns_theta_max 28.20
_diffrn_reflns_theta_min 1.43
_exptl_absorpt_coefficient_mu 0.854
_exptl_absorpt_correction_T_max 0.9195
_exptl_absorpt_correction_T_min 0.8546
_exptl_absorpt_correction_type multi-scan
_exptl_absorpt_process_details SADABS
_exptl_crystal_colour colourless
_exptl_crystal_density_diffrn 1.559
_exptl_crystal_density_method 'not measured'
_exptl_crystal_description prism
_exptl_crystal_F_000 2224
_exptl_crystal_size_max 0.19
_exptl_crystal_size_mid 0.15
_exptl_crystal_size_min 0.10
_refine_diff_density_max 1.914
_refine_diff_density_min -1.305
_refine_diff_density_rms 0.088
_refine_ls_extinction_method none
_refine_ls_goodness_of_fit_ref 1.078
_refine_ls_hydrogen_treatment mixed
_refine_ls_matrix_type full
_refine_ls_number_parameters 593
_refine_ls_number_reflns 10921
_refine_ls_number_restraints 0
_refine_ls_restrained_S_all 1.078
_refine_ls_R_factor_all 0.0449
_refine_ls_R_factor_gt 0.0411
_refine_ls_shift/su_max 0.001
_refine_ls_shift/su_mean 0.000
_refine_ls_structure_factor_coef Fsqd
_refine_ls_weighting_details 'calc w=1/[\s^2^(Fo^2^)+(0.0385P)^2^+9.7004P] where P=(Fo^2^+2Fc^2^)/3'
_refine_ls_weighting_scheme calc
_refine_ls_wR_factor_gt 0.0943
_refine_ls_wR_factor_ref 0.0967
_reflns_number_gt 10156
_reflns_number_total 10921
_reflns_threshold_expression >2sigma(I)
_cod_data_source_file c1dt10426h.txt
_cod_data_source_block compound_2c
_cod_original_sg_symbol_H-M P21/c
_cod_database_code 7017125

loop_
_symmetry_equiv_pos_as_xyz
'x, y, z'
'-x, y+1/2, -z+1/2'
'-x, -y, -z'
'x, -y-1/2, z-1/2'

loop_
_atom_site_label
_atom_site_type_symbol
_atom_site_fract_x
_atom_site_fract_y
_atom_site_fract_z
_atom_site_U_iso_or_equiv
_atom_site_adp_type
_atom_site_occupancy
_atom_site_symmetry_multiplicity
_atom_site_calc_flag
_atom_site_refinement_flags
Pd1 Pd 0.043008(16) 0.250366(9) 0.368055(8) 0.01246(6) Uani 1 1 d .
N1 N 0.19835(19) 0.22928(12) 0.43414(9) 0.0171(4) Uani 1 1 d .
C1 C 0.2649(2) 0.28428(14) 0.46699(11) 0.0201(5) Uani 1 1 d .
O1 O 0.23351(19) 0.34810(11) 0.46751(10) 0.0320(5) Uani 1 1 d .
C2 C 0.3820(2) 0.25274(14) 0.50211(11) 0.0189(5) Uani 1 1 d .
C3 C 0.4806(2) 0.28532(15) 0.53938(12) 0.0233(5) Uani 1 1 d .
H3 H 0.4822 0.3352 0.5474 0.028 Uiso 1 1 calc R
C4 C 0.5785(2) 0.23962(16) 0.56462(12) 0.0246(6) Uani 1 1 d .
H4 H 0.6469 0.2595 0.5899 0.029 Uiso 1 1 calc R
C5 C 0.5748(2) 0.16550(16) 0.55239(12) 0.0246(6) Uani 1 1 d .
H5 H 0.6402 0.1363 0.5702 0.030 Uiso 1 1 calc R
C6 C 0.4750(2) 0.13370(15) 0.51391(12) 0.0233(5) Uani 1 1 d .
H6 H 0.4732 0.0840 0.5052 0.028 Uiso 1 1 calc R
C7 C 0.3791(2) 0.17870(14) 0.48927(11) 0.0176(5) Uani 1 1 d .
C8 C 0.2606(2) 0.16364(14) 0.44551(11) 0.0178(5) Uani 1 1 d .
O2 O 0.22535(18) 0.10453(10) 0.42448(9) 0.0253(4) Uani 1 1 d .
N2 N 0.14976(19) 0.27601(11) 0.30925(9) 0.0164(4) Uani 1 1 d .
C9 C 0.1767(2) 0.34499(13) 0.29196(11) 0.0179(5) Uani 1 1 d .
O3 O 0.14337(18) 0.40293(10) 0.30857(9) 0.0256(4) Uani 1 1 d .
C10 C 0.2563(2) 0.33643(14) 0.24933(11) 0.0190(5) Uani 1 1 d .
C11 C 0.3035(3) 0.38773(16) 0.21724(12) 0.0266(6) Uani 1 1 d .
H11 H 0.2884 0.4374 0.2200 0.032 Uiso 1 1 calc R
C12 C 0.3746(3) 0.36137(18) 0.18061(13) 0.0321(7) Uani 1 1 d .
H12 H 0.4072 0.3942 0.1580 0.038 Uiso 1 1 calc R
C13 C 0.3980(3) 0.28721(19) 0.17698(13) 0.0305(6) Uani 1 1 d .
H13 H 0.4466 0.2714 0.1524 0.037 Uiso 1 1 calc R
C14 C 0.3496(2) 0.23583(16) 0.20971(12) 0.0246(6) Uani 1 1 d .
H14 H 0.3650 0.1861 0.2076 0.029 Uiso 1 1 calc R
C15 C 0.2780(2) 0.26259(14) 0.24528(11) 0.0184(5) Uani 1 1 d .
C16 C 0.2071(2) 0.22398(14) 0.28294(11) 0.0161(5) Uani 1 1 d .
O4 O 0.19840(17) 0.15773(10) 0.28810(8) 0.0212(4) Uani 1 1 d .
P1 P -0.08043(6) 0.22781(3) 0.42842(3) 0.01414(12) Uani 1 1 d .
C17 C -0.2245(2) 0.27281(13) 0.39759(11) 0.0154(5) Uani 1 1 d .
C18 C -0.3126(2) 0.28473(14) 0.42927(11) 0.0198(5) Uani 1 1 d .
H18 H -0.2995 0.2695 0.4685 0.024 Uiso 1 1 calc R
C19 C -0.4197(2) 0.31931(14) 0.40216(12) 0.0209(5) Uani 1 1 d .
H19 H -0.4784 0.3273 0.4233 0.025 Uiso 1 1 calc R
C20 C -0.4400(2) 0.34221(14) 0.34340(12) 0.0201(5) Uani 1 1 d .
H20 H -0.5120 0.3656 0.3256 0.024 Uiso 1 1 calc R
C21 C -0.3536(2) 0.33036(13) 0.31146(11) 0.0184(5) Uani 1 1 d .
H21 H -0.3675 0.3457 0.2722 0.022 Uiso 1 1 calc R
C22 C -0.2453(2) 0.29526(13) 0.33828(11) 0.0153(4) Uani 1 1 d .
C23 C -0.1170(2) 0.13241(13) 0.43723(11) 0.0162(5) Uani 1 1 d .
C24 C -0.0812(3) 0.07916(14) 0.40207(12) 0.0233(5) Uani 1 1 d .
H24 H -0.0353 0.0919 0.3754 0.028 Uiso 1 1 calc R
C25 C -0.1147(3) 0.00631(15) 0.40716(14) 0.0296(6) Uani 1 1 d .
H25 H -0.0924 -0.0293 0.3832 0.036 Uiso 1 1 calc R
C26 C -0.1806(3) -0.01283(15) 0.44745(14) 0.0270(6) Uani 1 1 d .
H26 H -0.2024 -0.0614 0.4507 0.032 Uiso 1 1 calc R
C27 C -0.2148(2) 0.03980(15) 0.48324(12) 0.0240(5) Uani 1 1 d .
H27 H -0.2581 0.0264 0.5109 0.029 Uiso 1 1 calc R
C28 C -0.1844(2) 0.11230(14) 0.47770(12) 0.0214(5) Uani 1 1 d .
H28 H -0.2089 0.1478 0.5011 0.026 Uiso 1 1 calc R
C29 C -0.0281(2) 0.26231(14) 0.50316(11) 0.0167(5) Uani 1 1 d .
C30 C 0.0409(2) 0.21745(14) 0.54707(11) 0.0207(5) Uani 1 1 d .
H30 H 0.0575 0.1696 0.5381 0.025 Uiso 1 1 calc R
C31 C 0.0844(3) 0.24425(16) 0.60386(12) 0.0265(6) Uani 1 1 d .
H31 H 0.1299 0.2142 0.6331 0.032 Uiso 1 1 calc R
C32 C 0.0605(3) 0.31576(17) 0.61744(12) 0.0281(6) Uani 1 1 d .
H32 H 0.0894 0.3333 0.6558 0.034 Uiso 1 1 calc R
C33 C -0.0065(3) 0.36106(16) 0.57388(13) 0.0283(6) Uani 1 1 d .
H33 H -0.0223 0.4090 0.5830 0.034 Uiso 1 1 calc R
C34 C -0.0501(2) 0.33456(15) 0.51654(12) 0.0231(5) Uani 1 1 d .
H34 H -0.0940 0.3651 0.4871 0.028 Uiso 1 1 calc R
P2 P -0.12848(5) 0.27329(3) 0.29989(3) 0.01326(12) Uani 1 1 d .
C35 C -0.1820(2) 0.19369(13) 0.25424(10) 0.0164(5) Uani 1 1 d .
C36 C -0.1007(2) 0.13897(14) 0.24876(12) 0.0220(5) Uani 1 1 d .
H36 H -0.0197 0.1430 0.2685 0.026 Uiso 1 1 calc R
C37 C -0.1409(3) 0.07798(15) 0.21353(13) 0.0270(6) Uani 1 1 d .
H37 H -0.0866 0.0414 0.2097 0.032 Uiso 1 1 calc R
C38 C -0.2615(3) 0.07180(15) 0.18431(12) 0.0254(6) Uani 1 1 d .
H38 H -0.2882 0.0311 0.1609 0.030 Uiso 1 1 calc R
C39 C -0.3422(3) 0.12616(16) 0.19000(13) 0.0285(6) Uani 1 1 d .
H39 H -0.4232 0.1219 0.1703 0.034 Uiso 1 1 calc R
C40 C -0.3029(2) 0.18709(15) 0.22496(12) 0.0244(6) Uani 1 1 d .
H40 H -0.3576 0.2235 0.2288 0.029 Uiso 1 1 calc R
C41 C -0.1299(2) 0.34758(13) 0.24803(11) 0.0162(5) Uani 1 1 d .
C42 C -0.1129(2) 0.33350(14) 0.19152(11) 0.0195(5) Uani 1 1 d .
H42 H -0.1021 0.2858 0.1799 0.023 Uiso 1 1 calc R
C43 C -0.1121(3) 0.39122(16) 0.15259(12) 0.0251(6) Uani 1 1 d .
H43 H -0.1002 0.3820 0.1150 0.030 Uiso 1 1 calc R
C44 C -0.1291(2) 0.46249(16) 0.16948(13) 0.0263(6) Uani 1 1 d .
H44 H -0.1306 0.5007 0.1429 0.032 Uiso 1 1 calc R
C45 C -0.1438(2) 0.47641(14) 0.22593(13) 0.0244(6) Uani 1 1 d .
H45 H -0.1534 0.5243 0.2375 0.029 Uiso 1 1 calc R
C46 C -0.1444(2) 0.41947(14) 0.26546(12) 0.0192(5) Uani 1 1 d .
H46 H -0.1544 0.4292 0.3033 0.023 Uiso 1 1 calc R
C47 C -0.3072(3) 0.51288(18) 0.45913(15) 0.0351(7) Uani 1 1 d .
C48 C 0.4272(3) 0.06783(16) 0.33191(14) 0.0308(6) Uani 1 1 d .
Cl1 Cl -0.44960(9) 0.51500(5) 0.40726(5) 0.0597(3) Uani 1 1 d .
Cl2 Cl -0.19414(8) 0.48647(4) 0.42394(4) 0.03731(18) Uani 1 1 d .
Cl3 Cl -0.31200(10) 0.45496(5) 0.51838(4) 0.0508(2) Uani 1 1 d .
Cl4 Cl 0.46137(7) 0.00027(4) 0.38700(4) 0.03559(17) Uani 1 1 d .
Cl5 Cl 0.44206(8) 0.03262(5) 0.26302(4) 0.04030(19) Uani 1 1 d .
Cl6 Cl 0.51733(11) 0.14505(5) 0.35334(5) 0.0626(3) Uani 1 1 d .
O5 O 0.0250(2) 0.42615(15) 0.39982(12) 0.0406(6) Uani 1 1 d .
H50 H 0.065(4) 0.426(2) 0.372(2) 0.053(13) Uiso 1 1 d .
H49 H 0.079(4) 0.408(3) 0.428(2) 0.064(14) Uiso 1 1 d .
H48 H 0.348(3) 0.0820(18) 0.3278(14) 0.025(8) Uiso 1 1 d .
H47 H -0.293(3) 0.560(2) 0.4725(16) 0.038(10) Uiso 1 1 d .

loop_
_atom_site_aniso_label
_atom_site_aniso_U_11
_atom_site_aniso_U_22
_atom_site_aniso_U_33
_atom_site_aniso_U_23
_atom_site_aniso_U_13
_atom_site_aniso_U_12
Pd1 0.01524(9) 0.00991(9) 0.01156(9) 0.00047(6) 0.00184(7) 0.00001(6)
N1 0.0176(10) 0.0169(10) 0.0159(10) 0.0000(8) 0.0020(8) 0.0017(8)
C1 0.0230(13) 0.0175(12) 0.0187(12) -0.0020(9) 0.0028(10) -0.0008(10)
O1 0.0341(11) 0.0175(10) 0.0357(12) -0.0068(8) -0.0087(9) 0.0038(8)
C2 0.0199(12) 0.0202(12) 0.0159(11) 0.0014(9) 0.0031(10) 0.0004(9)
C3 0.0244(13) 0.0223(13) 0.0228(13) -0.0007(10) 0.0047(11) -0.0025(10)
C4 0.0177(12) 0.0364(16) 0.0186(12) 0.0011(11) 0.0023(10) -0.0030(11)
C5 0.0197(12) 0.0332(15) 0.0206(13) 0.0037(11) 0.0040(10) 0.0057(11)
C6 0.0242(13) 0.0239(13) 0.0210(13) 0.0021(10) 0.0039(10) 0.0051(10)
C7 0.0186(12) 0.0210(12) 0.0135(11) 0.0013(9) 0.0045(9) -0.0010(9)
C8 0.0205(12) 0.0177(12) 0.0149(11) 0.0029(9) 0.0039(9) 0.0009(9)
O2 0.0288(10) 0.0155(9) 0.0269(10) -0.0013(7) -0.0027(8) 0.0003(7)
N2 0.0183(10) 0.0135(9) 0.0169(10) 0.0024(8) 0.0030(8) -0.0005(8)
C9 0.0179(11) 0.0158(12) 0.0175(12) 0.0025(9) -0.0009(9) -0.0026(9)
O3 0.0293(10) 0.0146(9) 0.0322(11) -0.0009(8) 0.0060(8) -0.0014(7)
C10 0.0156(11) 0.0234(13) 0.0156(11) 0.0029(10) -0.0011(9) -0.0043(9)
C11 0.0268(14) 0.0265(14) 0.0240(13) 0.0077(11) 0.0010(11) -0.0090(11)
C12 0.0281(15) 0.0443(18) 0.0237(14) 0.0113(13) 0.0060(12) -0.0115(13)
C13 0.0228(14) 0.0485(19) 0.0215(14) 0.0030(13) 0.0080(11) -0.0036(13)
C14 0.0210(13) 0.0303(14) 0.0224(13) 0.0017(11) 0.0051(11) 0.0013(11)
C15 0.0153(11) 0.0238(13) 0.0147(11) 0.0025(9) 0.0009(9) -0.0025(9)
C16 0.0138(11) 0.0183(12) 0.0148(11) 0.0011(9) 0.0004(9) -0.0006(9)
O4 0.0235(9) 0.0146(9) 0.0263(10) 0.0002(7) 0.0078(8) 0.0011(7)
P1 0.0177(3) 0.0124(3) 0.0119(3) 0.0008(2) 0.0026(2) 0.0004(2)
C17 0.0163(11) 0.0123(10) 0.0165(11) 0.0001(9) 0.0019(9) -0.0001(9)
C18 0.0257(13) 0.0181(12) 0.0160(12) -0.0002(9) 0.0055(10) -0.0013(10)
C19 0.0206(12) 0.0197(12) 0.0243(13) -0.0032(10) 0.0091(10) -0.0013(10)
C20 0.0165(11) 0.0171(12) 0.0248(13) -0.0021(10) 0.0011(10) 0.0007(9)
C21 0.0199(12) 0.0164(11) 0.0169(11) 0.0000(9) 0.0002(9) 0.0007(9)
C22 0.0170(11) 0.0133(11) 0.0156(11) -0.0018(9) 0.0039(9) -0.0007(9)
C23 0.0189(11) 0.0130(11) 0.0157(11) 0.0022(9) 0.0020(9) -0.0002(9)
C24 0.0287(14) 0.0174(12) 0.0271(14) 0.0012(10) 0.0131(11) 0.0010(10)
C25 0.0367(16) 0.0157(13) 0.0397(17) -0.0026(11) 0.0155(13) 0.0013(11)
C26 0.0281(14) 0.0142(12) 0.0396(16) 0.0044(11) 0.0096(12) -0.0011(10)
C27 0.0261(13) 0.0219(13) 0.0261(14) 0.0054(11) 0.0106(11) -0.0022(10)
C28 0.0252(13) 0.0199(12) 0.0199(12) 0.0002(10) 0.0070(10) 0.0001(10)
C29 0.0178(11) 0.0190(12) 0.0130(11) -0.0008(9) 0.0032(9) -0.0006(9)
C30 0.0238(13) 0.0184(12) 0.0189(12) 0.0006(10) 0.0031(10) 0.0001(10)
C31 0.0295(15) 0.0284(15) 0.0179(13) 0.0040(11) -0.0019(11) 0.0018(11)
C32 0.0316(15) 0.0342(16) 0.0157(12) -0.0069(11) -0.0001(11) -0.0023(12)
C33 0.0339(15) 0.0239(14) 0.0251(14) -0.0065(11) 0.0033(12) 0.0030(11)
C34 0.0283(14) 0.0201(13) 0.0188(12) -0.0002(10) 0.0012(11) 0.0037(10)
P2 0.0163(3) 0.0113(3) 0.0115(3) 0.0006(2) 0.0018(2) 0.0002(2)
C35 0.0215(12) 0.0129(11) 0.0135(11) 0.0010(9) 0.0017(9) -0.0022(9)
C36 0.0193(12) 0.0189(12) 0.0258(13) -0.0048(10) 0.0013(10) 0.0003(10)
C37 0.0276(14) 0.0185(13) 0.0331(15) -0.0077(11) 0.0039(12) 0.0023(11)
C38 0.0327(15) 0.0174(12) 0.0233(13) -0.0063(10) 0.0012(11) -0.0049(11)
C39 0.0242(14) 0.0273(14) 0.0283(15) -0.0073(12) -0.0053(11) -0.0037(11)
C40 0.0237(13) 0.0212(13) 0.0249(14) -0.0057(10) -0.0010(11) 0.0038(10)
C41 0.0155(11) 0.0148(11) 0.0165(11) 0.0047(9) 0.0006(9) 0.0003(9)
C42 0.0220(12) 0.0182(12) 0.0178(12) 0.0018(9) 0.0035(10) -0.0008(10)
C43 0.0270(14) 0.0300(14) 0.0178(12) 0.0073(11) 0.0045(11) -0.0017(11)
C44 0.0227(13) 0.0244(14) 0.0299(14) 0.0138(11) 0.0021(11) -0.0012(10)
C45 0.0195(12) 0.0146(12) 0.0367(15) 0.0060(11) 0.0018(11) 0.0007(9)
C46 0.0192(12) 0.0163(12) 0.0211(12) 0.0020(9) 0.0025(10) 0.0006(9)
C47 0.0283(15) 0.0321(17) 0.0406(18) -0.0158(14) -0.0003(13) 0.0037(12)
C48 0.0309(16) 0.0179(13) 0.0377(17) 0.0020(12) -0.0030(13) 0.0024(11)
Cl1 0.0411(5) 0.0404(5) 0.0809(7) -0.0215(5) -0.0188(5) 0.0173(4)
Cl2 0.0433(4) 0.0282(4) 0.0425(4) 0.0043(3) 0.0143(3) 0.0038(3)
Cl3 0.0668(6) 0.0496(5) 0.0415(5) -0.0074(4) 0.0237(4) -0.0008(4)
Cl4 0.0426(4) 0.0268(4) 0.0399(4) 0.0057(3) 0.0148(3) 0.0104(3)
Cl5 0.0476(5) 0.0340(4) 0.0413(4) 0.0055(3) 0.0145(4) 0.0020(3)
Cl6 0.0770(7) 0.0400(5) 0.0556(6) 0.0073(4) -0.0143(5) -0.0310(5)
O5 0.0332(13) 0.0568(16) 0.0315(12) 0.0045(11) 0.0069(11) 0.0145(11)

loop_
_atom_type_symbol
_atom_type_description
_atom_type_scat_dispersion_real
_atom_type_scat_dispersion_imag
_atom_type_scat_source
C C 0.0033 0.0016 'International Tables Vol C Tables 4.2.6.8 and 6.1.1.4'
H H 0.0000 0.0000 'International Tables Vol C Tables 4.2.6.8 and 6.1.1.4'
Cl Cl 0.1484 0.1585 'International Tables Vol C Tables 4.2.6.8 and 6.1.1.4'
N N 0.0061 0.0033 'International Tables Vol C Tables 4.2.6.8 and 6.1.1.4'
O O 0.0106 0.0060 'International Tables Vol C Tables 4.2.6.8 and 6.1.1.4'
P P 0.1023 0.0942 'International Tables Vol C Tables 4.2.6.8 and 6.1.1.4'
Pd Pd -0.9988 1.0072 'International Tables Vol C Tables 4.2.6.8 and 6.1.1.4'

loop_
_geom_angle_atom_site_label_1
_geom_angle_atom_site_label_2
_geom_angle_atom_site_label_3
_geom_angle
N1 Pd1 N2 89.90(8)
N1 Pd1 P2 177.61(6)
N2 Pd1 P2 92.39(6)
N1 Pd1 P1 93.13(6)
N2 Pd1 P1 176.44(6)
P2 Pd1 P1 84.56(2)
C1 N1 C8 109.8(2)
C1 N1 Pd1 122.12(17)
C8 N1 Pd1 127.32(17)
O1 C1 N1 125.5(2)
O1 C1 C2 125.8(2)
N1 C1 C2 108.7(2)
C3 C2 C7 122.1(2)
C3 C2 C1 131.2(2)
C7 C2 C1 106.6(2)
C2 C3 C4 116.8(3)
C5 C4 C3 121.0(3)
C4 C5 C6 121.4(3)
C7 C6 C5 117.5(3)
C6 C7 C2 121.3(2)
C6 C7 C8 131.6(2)
C2 C7 C8 107.2(2)
O2 C8 N1 126.1(2)
O2 C8 C7 126.2(2)
N1 C8 C7 107.7(2)
C16 N2 C9 110.0(2)
C16 N2 Pd1 123.14(16)
C9 N2 Pd1 126.87(17)
O3 C9 N2 126.6(2)
O3 C9 C10 125.6(2)
N2 C9 C10 107.9(2)
C15 C10 C11 121.9(3)
C15 C10 C9 107.0(2)
C11 C10 C9 131.1(3)
C10 C11 C12 116.8(3)
C13 C12 C11 121.5(3)
C12 C13 C14 121.1(3)
C15 C14 C13 116.8(3)
C10 C15 C14 121.9(2)
C10 C15 C16 106.9(2)
C14 C15 C16 131.1(2)
O4 C16 N2 125.7(2)
O4 C16 C15 126.2(2)
N2 C16 C15 108.1(2)
C29 P1 C23 105.03(11)
C29 P1 C17 106.23(11)
C23 P1 C17 105.61(11)
C29 P1 Pd1 114.93(8)
C23 P1 Pd1 116.16(8)
C17 P1 Pd1 108.09(8)
C18 C17 C22 119.8(2)
C18 C17 P1 123.84(19)
C22 C17 P1 116.36(18)
C19 C18 C17 119.9(2)
C18 C19 C20 120.4(2)
C21 C20 C19 120.3(2)
C20 C21 C22 119.9(2)
C21 C22 C17 119.8(2)
C21 C22 P2 123.74(19)
C17 C22 P2 116.43(18)
C24 C23 C28 119.6(2)
C24 C23 P1 119.93(19)
C28 C23 P1 120.41(19)
C23 C24 C25 119.5(3)
C26 C25 C24 120.2(3)
C25 C26 C27 120.4(3)
C28 C27 C26 119.8(2)
C27 C28 C23 120.3(2)
C34 C29 C30 119.7(2)
C34 C29 P1 120.58(19)
C30 C29 P1 119.67(19)
C31 C30 C29 120.0(2)
C30 C31 C32 120.4(3)
C33 C32 C31 120.1(3)
C32 C33 C34 119.9(3)
C33 C34 C29 120.1(2)
C41 P2 C22 105.55(11)
C41 P2 C35 105.35(11)
C22 P2 C35 106.29(11)
C41 P2 Pd1 118.54(8)
C22 P2 Pd1 108.21(8)
C35 P2 Pd1 112.10(8)
C40 C35 C36 119.8(2)
C40 C35 P2 120.71(19)
C36 C35 P2 119.47(19)
C35 C36 C37 119.8(2)
C38 C37 C36 120.1(3)
C39 C38 C37 120.0(2)
C38 C39 C40 120.3(3)
C35 C40 C39 120.0(3)
C42 C41 C46 119.9(2)
C42 C41 P2 120.30(19)
C46 C41 P2 119.77(19)
C43 C42 C41 119.6(2)
C44 C43 C42 120.4(3)
C45 C44 C43 119.8(2)
C44 C45 C46 120.5(3)
C45 C46 C41 119.7(2)
Cl3 C47 Cl2 111.37(18)
Cl3 C47 Cl1 110.6(2)
Cl2 C47 Cl1 110.16(18)
Cl6 C48 Cl4 110.42(17)
Cl6 C48 Cl5 112.08(19)
Cl4 C48 Cl5 110.49(16)

loop_
_geom_bond_atom_site_label_1
_geom_bond_atom_site_label_2
_geom_bond_distance
Pd1 N1 2.083(2)
Pd1 N2 2.085(2)
Pd1 P2 2.2410(6)
Pd1 P1 2.2461(6)
N1 C1 1.376(3)
N1 C8 1.388(3)
C1 O1 1.222(3)
C1 C2 1.503(4)
C2 C3 1.379(4)
C2 C7 1.386(4)
C3 C4 1.405(4)
C4 C5 1.384(4)
C5 C6 1.395(4)
C6 C7 1.378(4)
C7 C8 1.509(3)
C8 O2 1.215(3)
N2 C16 1.377(3)
N2 C9 1.381(3)
C9 O3 1.219(3)
C9 C10 1.500(4)
C10 C15 1.381(4)
C10 C11 1.384(4)
C11 C12 1.392(4)
C12 C13 1.389(5)
C13 C14 1.401(4)
C14 C15 1.381(4)
C15 C16 1.500(3)
C16 O4 1.224(3)
P1 C29 1.809(3)
P1 C23 1.817(2)
P1 C17 1.823(2)
C17 C18 1.395(3)
C17 C22 1.402(3)
C18 C19 1.385(4)
C19 C20 1.392(4)
C20 C21 1.382(4)
C21 C22 1.399(3)
C22 P2 1.813(2)
C23 C24 1.393(4)
C23 C28 1.396(4)
C24 C25 1.399(4)
C25 C26 1.376(4)
C26 C27 1.386(4)
C27 C28 1.384(4)
C29 C34 1.394(4)
C29 C30 1.395(3)
C30 C31 1.383(4)
C31 C32 1.388(4)
C32 C33 1.387(4)
C33 C34 1.392(4)
P2 C41 1.813(2)
P2 C35 1.818(2)
C35 C40 1.388(4)
C35 C36 1.390(4)
C36 C37 1.395(4)
C37 C38 1.384(4)
C38 C39 1.381(4)
C39 C40 1.389(4)
C41 C42 1.395(3)
C41 C46 1.397(3)
C42 C43 1.391(4)
C43 C44 1.388(4)
C44 C45 1.383(4)
C45 C46 1.389(4)
C47 Cl3 1.747(4)
C47 Cl2 1.749(3)
C47 Cl1 1.775(3)
C48 Cl6 1.747(3)
C48 Cl4 1.754(3)
C48 Cl5 1.769(3)
